data_2104470
loop_
_publ_author_name
'Wahl, B.'
'Ruck, M.'

_publ_section_title
;
 Superspace description of the modulated structure of the
 metal-salt-hybrid Bi~7{-~\d}Ni~2~Br~5{-~2\d} (\d = 1/9)
;
_journal_coeditor_code SN5087
_journal_issue 5
_journal_name_full 'Acta Crystallographica Section B'
_journal_page_first 593
_journal_page_last 599
_journal_paper_doi 10.1107/S0108768109029760
_journal_volume 65
_journal_year 2009
_chemical_formula_sum 'Bi6.889 Br4.778 Ni2'
_chemical_formula_weight 1938.8
_chemical_name_systematic
;
 ?
;
_space_group_ssg_name Xmnm(\a00)00s
_symmetry_cell_setting orthorhombic
_cell_angle_alpha 90
_cell_angle_beta 90
_cell_angle_gamma 90
_cell_formula_units_Z 8
_cell_length_a 4.0660(4)
_cell_length_b 46.610(5)
_cell_length_c 17.1299(15)
_cell_measurement_reflns_used 14269
_cell_measurement_temperature 293.0(10)
_cell_measurement_theta_max 24.51
_cell_measurement_theta_min 1.75
_cell_modulation_dimension 1
_cell_volume 3246.4(6)
_computing_publication_material '(Jana2000; Petricek and Dusek, 2000)'
_computing_structure_refinement '(Jana2000; Petricek and Dusek, 2000)'
_diffrn_ambient_temperature 293.0(10)
_diffrn_measurement_device_type 'imaging plate diffractometer STOE IPDS II'
_diffrn_measurement_method 'incremental rotation'
_diffrn_radiation_monochromator graphite
_diffrn_radiation_source 'fine-focus sealed tube'
_diffrn_radiation_type MoK\a
_diffrn_radiation_wavelength 0.71073
_diffrn_reflns_av_R_equivalents 0.1502
_diffrn_reflns_av_sigmaI/netI 0.0363
_diffrn_reflns_limit_h_max 4
_diffrn_reflns_limit_h_min -4
_diffrn_reflns_limit_index_m_1_max 2
_diffrn_reflns_limit_index_m_1_min -2
_diffrn_reflns_limit_k_max 54
_diffrn_reflns_limit_k_min -54
_diffrn_reflns_limit_l_max 20
_diffrn_reflns_limit_l_min -20
_diffrn_reflns_number 84857
_diffrn_reflns_theta_max 24.61
_diffrn_reflns_theta_min 1.38
_exptl_absorpt_coefficient_mu 88.43
_exptl_absorpt_correction_T_max 0.204
_exptl_absorpt_correction_T_min 0.02
_exptl_absorpt_correction_type numerical
_exptl_absorpt_process_details '(Jana2000; Petricek, Dusek & Palatinus, 2000)'
_exptl_crystal_colour black
_exptl_crystal_density_diffrn 7.941
_exptl_crystal_density_method 'not measured'
_exptl_crystal_description needle
_exptl_crystal_F_000 3183
_exptl_crystal_size_max 0.6
_exptl_crystal_size_mid 0.08
_exptl_crystal_size_min 0.02
_refine_diff_density_max 9.13
_refine_diff_density_min -9.18
_refine_ls_extinction_method none
_refine_ls_goodness_of_fit_ref 3.18
_refine_ls_number_parameters 213
_refine_ls_number_reflns 7264
_refine_ls_R_factor_all 0.1659
_refine_ls_R_factor_gt 0.0695
_refine_ls_shift/su_max 0.0014
_refine_ls_shift/su_mean 0.0001
_refine_ls_structure_factor_coef Fsqd
_refine_ls_weighting_details w=1/(\s^2^(I)+0.000025I^2^)
_refine_ls_weighting_scheme sigma
_refine_ls_wR_factor_gt 0.0870
_refine_ls_wR_factor_ref 0.0899
_reflns_number_gt 2724
_reflns_number_total 7264
_reflns_threshold_expression I>3\s(I)
_cod_data_source_file sn5087.cif
_cod_data_source_block Bi7Ni2Br5mod
_cod_original_cell_volume 3246.4(5)
_cod_database_code 2104470
_cod_database_fobs_code 2104470

loop_
_space_group_symop_ssg_id
_space_group_symop_ssg_operation_algebraic
1 x1,x2,x3,x4
2 1/2+x1,-x2,1/2+x3,x4
3 x1,x2,1/2-x3,x4
4 1/2+x1,-x2,-x3,x4
5 -x1,-x2,-x3,-x4
6 1/2-x1,x2,1/2-x3,-x4
7 -x1,-x2,1/2+x3,-x4
8 1/2-x1,x2,x3,-x4
9 x1,1/2+x2,x3,1/2+x4
10 1/2+x1,1/2-x2,1/2+x3,1/2+x4
11 x1,1/2+x2,1/2-x3,1/2+x4
12 1/2+x1,1/2-x2,-x3,1/2+x4
13 -x1,1/2-x2,-x3,1/2-x4
14 1/2-x1,1/2+x2,1/2-x3,1/2-x4
15 -x1,1/2-x2,1/2+x3,1/2-x4
16 1/2-x1,1/2+x2,x3,1/2-x4

loop_
_atom_site_type_symbol
_atom_site_label
_atom_site_fract_x
_atom_site_fract_y
_atom_site_fract_z
_atom_site_U_iso_or_equiv
_atom_site_adp_type
_atom_site_calc_flag
_atom_site_refinement_flags
_atom_site_occupancy
_atom_site_disorder_assembly
_atom_site_disorder_group
Bi Bi11 0.75 0.03594(3) 0.58915(5) 0.0211(4) Uani d . 1 . .
Bi Bi21 0.75 0.02775(3) 0.39177(5) 0.0207(4) Uani d . 1 . .
Bi Bi31 0.25 0.07282(4) 0.47440(7) 0.0339(5) Uani d . 1 . .
Ni Ni11 0.25 0.01602(11) 0.49796(18) 0.0212(3) Uani d . 1 . .
Bi Bi12 0.75 0.21399(3) 0.41278(6) 0.0246(4) Uani d . 1 . .
Bi Bi22 0.75 0.22365(4) 0.61083(6) 0.0273(4) Uani d . 1 . .
Bi Bi32 0.25 0.17796(4) 0.53016(7) 0.0419(6) Uani d . 1 . .
Ni Ni12 0.25 0.23442(11) 0.50508(18) 0.0212(3) Uani d . 1 . .
Br Br11 0.25 0.00132(14) 0.25 0.0375(19) Uani d . 1 . .
Bi Bi41a 0.75 0.13189(6) 0.25 0.0279(9) Uani d . 1 . .
Bi Bi41b 0.25 0.13428(8) 0.25 0.0233(15) Uani d . 1 . .
Br Br21a 0.25 0.08685(19) 0.25 0.046(2) Uani d . 1 . .
Br Br21b 0.25 0.0761(3) 0.25 0.046(2) Uani d . 1 . .
Br Br31a 0.25 0.17822(19) 0.25 0.045(3) Uani d . 1 . .
Br Br31b 0.25 0.1999(2) 0.25 0.045(3) Uani d . 1 . .
Br Br41a 0.75 0.13176(15) 0.4127(3) 0.0453(16) Uani d . 1 . .
Br Br41b 0.75 0.13313(19) 0.3729(4) 0.0453(16) Uani d . 1 . .
Br Br12 0.75 0.2509(2) 0.25 0.035(3) Uani d . 1 . .
Bi Bi42a 0.25 0.38047(7) 0.25 0.0251(12) Uani d . 1 . .
Bi Bi42b 0.75 0.37836(7) 0.25 0.0282(11) Uani d . 1 . .
Br Br22a 0.75 0.3349(2) 0.25 0.0330(19) Uani d . 1 . .
Br Br22b 0.75 0.3156(2) 0.25 0.0330(19) Uani d . 1 . .
Br Br32a 0.75 0.42474(18) 0.25 0.0246(15) Uani d . 1 . .
Br Br32b 0.75 0.43808(19) 0.25 0.0246(15) Uani d . 1 . .
Br Br42a 0.25 0.38159(17) 0.4170(3) 0.0362(15) Uani d . 1 . .
Br Br42b 0.25 0.37878(13) 0.3726(3) 0.0362(15) Uani d . 1 . .

loop_
_atom_site_aniso_label
_atom_site_aniso_U_11
_atom_site_aniso_U_22
_atom_site_aniso_U_33
_atom_site_aniso_U_12
_atom_site_aniso_U_13
_atom_site_aniso_U_23
_atom_site_aniso_type_symbol
Bi11 0.0173(8) 0.0283(8) 0.0176(4) 0 0 -0.0026(5) Bi
Bi21 0.0176(8) 0.0314(7) 0.0132(4) 0 0 0.0039(5) Bi
Bi31 0.0432(12) 0.0227(8) 0.0357(5) 0 0 0.0036(6) Bi
Ni11 0.0154(6) 0.0232(7) 0.0251(5) 0 0 0.0009(5) Ni
Bi12 0.0219(9) 0.0290(8) 0.0229(4) 0 0 -0.0054(5) Bi
Bi22 0.0208(9) 0.0335(9) 0.0275(5) 0 0 0.0059(6) Bi
Bi32 0.0554(15) 0.0248(9) 0.0454(6) 0 0 0.0044(7) Bi
Ni12 0.0154(6) 0.0232(7) 0.0251(5) 0 0 0.0009(5) Ni
Br11 0.047(4) 0.043(4) 0.0226(16) 0 0 0 Br
Bi41a 0.028(2) 0.0340(17) 0.0214(9) 0 0 0 Bi
Bi41b 0.026(4) 0.0248(19) 0.0194(13) 0 0 0 Bi
Br21a 0.048(5) 0.023(4) 0.066(3) 0 0 0 Br
Br21b 0.048(5) 0.023(4) 0.066(3) 0 0 0 Br
Br31a 0.052(5) 0.019(5) 0.065(3) 0 0 0 Br
Br31b 0.052(5) 0.019(5) 0.065(3) 0 0 0 Br
Br41a 0.052(3) 0.053(3) 0.0312(18) 0 0 0.0013(17) Br
Br41b 0.052(3) 0.053(3) 0.0312(18) 0 0 0.0013(17) Br
Br12 0.040(6) 0.042(5) 0.023(3) 0 0 0 Br
Bi42a 0.026(3) 0.0229(18) 0.0267(12) 0 0 0 Bi
Bi42b 0.031(3) 0.0301(16) 0.0234(11) 0 0 0 Bi
Br22a 0.033(3) 0.039(4) 0.0272(17) 0 0 0 Br
Br22b 0.033(3) 0.039(4) 0.0272(17) 0 0 0 Br
Br32a 0.017(3) 0.034(3) 0.0230(15) 0 0 0 Br
Br32b 0.017(3) 0.034(3) 0.0230(15) 0 0 0 Br
Br42a 0.036(3) 0.052(3) 0.0207(17) 0 0 0.0016(16) Br
Br42b 0.036(3) 0.052(3) 0.0207(17) 0 0 0.0016(16) Br

loop_
_atom_site_displace_Fourier_atom_site_label
_atom_site_displace_Fourier_axis
_atom_site_displace_Fourier_wave_vector_seq_id
_atom_site_displace_Fourier_param_cos
_atom_site_displace_Fourier_param_sin
Bi11 x 1 0 0.0046(6)
Bi11 y 1 -0.00043(5) 0
Bi11 z 1 0.00300(8) 0
Bi11 x 2 0 -0.0012(15)
Bi11 y 2 0.00001(13) 0
Bi11 z 2 0.0000(2) 0
Bi21 x 1 0 -0.0019(5)
Bi21 y 1 0.00117(5) 0
Bi21 z 1 0.00259(8) 0
Bi21 x 2 0 -0.0008(14)
Bi21 y 2 -0.00006(13) 0
Bi21 z 2 0.0002(2) 0
Bi31 x 1 0 -0.0025(7)
Bi31 y 1 0.00036(5) 0
Bi31 z 1 0.00741(10) 0
Bi31 x 2 0 0.0020(17)
Bi31 y 2 -0.00011(15) 0
Bi31 z 2 0.0005(3) 0
Bi12 x 1 0 -0.0072(6)
Bi12 y 1 0.00209(5) 0
Bi12 z 1 -0.00001(9) 0
Bi12 x 2 0 0.0045(15)
Bi12 y 2 0.00018(14) 0
Bi12 z 2 -0.0007(3) 0
Bi22 x 1 0 -0.0043(6)
Bi22 y 1 0.00376(5) 0
Bi22 z 1 0.00116(9) 0
Bi22 x 2 0 0.0042(15)
Bi22 y 2 0.00021(14) 0
Bi22 z 2 0.0001(3) 0
Bi32 x 1 0 -0.0187(8)
Bi32 y 1 0.00215(6) 0
Bi32 z 1 0.00621(11) 0
Bi32 x 2 0 -0.0034(19)
Bi32 y 2 0.00006(16) 0
Bi32 z 2 -0.0017(3) 0
Br11 x 1 0 0.001(2)
Br11 y 1 0.00528(19) 0
Br11 z 1 0 0
Br21a x 1 0 -0.024(3)
Br21a y 1 0.0014(3) 0
Br21a z 1 0 0
Br21b x 1 0 -0.032(7)
Br21b y 1 -0.0013(10) 0
Br21b z 1 0 0
Br31a x 1 0 -0.020(3)
Br31a y 1 -0.0031(3) 0
Br31a z 1 0 0
Br31b x 1 0 -0.019(6)
Br31b y 1 -0.0027(6) 0
Br31b z 1 0 0
Br41a x 1 0 0.016(2)
Br41a y 1 0.0008(4) 0
Br41a z 1 0.0036(5) 0
Br41b x 1 0 0.017(3)
Br41b y 1 0.0004(6) 0
Br41b z 1 0.0005(10) 0
Br12 x 1 0 -0.018(3)
Br12 y 1 -0.0006(4) 0
Br12 z 1 0 0
Br22a x 1 0 -0.015(3)
Br22a y 1 -0.0004(5) 0
Br22a z 1 0 0
Br22b x 1 0 -0.013(4)
Br22b y 1 -0.0038(4) 0
Br22b z 1 0 0
Br32a x 1 0 -0.010(2)
Br32a y 1 0.0001(4) 0
Br32a z 1 0 0
Br32b x 1 0 -0.006(3)
Br32b y 1 0.0020(5) 0
Br32b z 1 0 0
Br42a x 1 0 0.022(2)
Br42a y 1 -0.0014(5) 0
Br42a z 1 -0.0019(8) 0
Br42b x 1 0 0.0230(19)
Br42b y 1 0.0001(3) 0
Br42b z 1 0.0049(5) 0

loop_
_atom_site_displace_special_func_atom_site_label
_atom_site_displace_special_func_sawtooth_ax
_atom_site_displace_special_func_sawtooth_ay
_atom_site_displace_special_func_sawtooth_az
_atom_site_displace_special_func_sawtooth_c
_atom_site_displace_special_func_sawtooth_w
Bi41a 0.0821(19) 0 0 0 0.5556
Bi41b 0.095(4) 0 0 0.5 0.3333
Bi42a 0.102(3) 0 0 0 0.4444
Bi42b 0.076(3) 0 0 0.5 0.4444

loop_
_atom_site_Fourier_wave_vector_seq_id
_atom_site_Fourier_wave_vector_x
_atom_site_Fourier_wave_vector_z
1 0.11111 0.00000
2 0.22222 0.00000

loop_
_atom_site_occ_special_func_atom_site_label
_atom_site_occ_special_func_crenel_c
_atom_site_occ_special_func_crenel_w
Br21a 0 0.6667
Br21b 0.5 0.3333
Br31a 0 0.6667
Br31b 0.5 0.3333
Br41a 0 0.5556
Br41b 0.5 0.4444
Br12 0 0.5556
Br22a 0 0.5556
Br22b 0.5 0.4444
Br32a 0 0.5556
Br32b 0.5 0.4444
Br42a 0 0.4444
Br42b 0.5 0.5556

loop_
_atom_site_U_Fourier_atom_site_label
_atom_site_U_Fourier_tens_elem
_atom_site_U_Fourier_wave_vector_seq_id
_atom_site_U_Fourier_param_cos
_atom_site_U_Fourier_param_sin
Bi11 U11 1 0.0007(12) 0
Bi11 U22 1 0.0014(11) 0
Bi11 U33 1 -0.0006(7) 0
Bi11 U12 1 0 0.0007(11)
Bi11 U13 1 0 -0.0008(7)
Bi11 U23 1 -0.0015(8) 0
Bi21 U11 1 -0.0004(12) 0
Bi21 U22 1 -0.0025(13) 0
Bi21 U33 1 -0.0010(7) 0
Bi21 U12 1 0 -0.0022(11)
Bi21 U13 1 0 -0.0006(7)
Bi21 U23 1 -0.0017(8) 0
Bi31 U11 1 -0.0038(17) 0
Bi31 U22 1 0.0026(13) 0
Bi31 U33 1 -0.0015(10) 0
Bi31 U12 1 0 -0.0009(13)
Bi31 U13 1 0 -0.0050(11)
Bi31 U23 1 -0.0002(9) 0
Bi12 U11 1 0.0003(13) 0
Bi12 U22 1 -0.0057(13) 0
Bi12 U33 1 -0.0004(8) 0
Bi12 U12 1 0 0.0007(11)
Bi12 U13 1 0 0.0008(8)
Bi12 U23 1 0.0042(8) 0
Bi22 U11 1 -0.0005(13) 0
Bi22 U22 1 0.0107(15) 0
Bi22 U33 1 0.0034(8) 0
Bi22 U12 1 0 -0.0014(13)
Bi22 U13 1 0 -0.0006(8)
Bi22 U23 1 0.0039(9) 0
Bi32 U11 1 0.019(2) 0
Bi32 U22 1 0.0014(14) 0
Bi32 U33 1 0.0017(11) 0
Bi32 U12 1 0 -0.0011(15)
Bi32 U13 1 0 -0.0093(12)
Bi32 U23 1 0.0067(10) 0

loop_
_atom_type_symbol
_atom_type_scat_dispersion_real
_atom_type_scat_dispersion_imag
_atom_type_scat_source
Bi -4.108 10.257 'International Tables Vol C Tables  4.2.6.8 and 6.1.1.1'
Ni 0.339 1.112 'International Tables Vol C Tables  4.2.6.8 and 6.1.1.1'
Br -0.290 2.460 'International Tables Vol C Tables  4.2.6.8 and 6.1.1.1'

loop_
_cell_wave_vector_seq_id
_cell_wave_vector_x
_cell_wave_vector_y
_cell_wave_vector_z
1 0.11111 0.00000 0.00000
